data_1566396
loop_
_publ_author_name
'Birchall, Lee'
'Truccolo, Giada'
'Jackson, Lewis'
'Shepherd, Helena Jane'

_publ_section_title
;
 Co-crystallisation as a Modular Approach to the Discovery of
 Spin-Crossover Materials
;
_journal_name_full 'Chemical Science'
_journal_paper_doi 10.1039/D1SC04956A
_journal_year 2022
_chemical_formula_moiety 'C22 H18 Fe N10, 2(F6 P), 2(C12 H12 N2)'
_chemical_formula_sum 'C46 H42 F12 Fe N14 P2'
_chemical_formula_weight 1136.72
_space_group_crystal_system monoclinic
_space_group_IT_number 4
_space_group_name_Hall 'P 2yb'
_space_group_name_H-M_alt 'P 1 21 1'
_atom_sites_solution_hydrogens geom
_audit_creation_date 2021-08-10
_audit_creation_method
;
Olex2 1.3
(compiled 2020.11.12 svn.r5f609507 for OlexSys, GUI svn.r6272)
;
_audit_update_record
;
2021-08-11 deposited with the CCDC.	2022-02-17 downloaded from the CCDC.
;
_cell_angle_alpha 90
_cell_angle_beta 102.1107(14)
_cell_angle_gamma 90
_cell_formula_units_Z 2
_cell_length_a 9.55236(16)
_cell_length_b 18.1504(3)
_cell_length_c 15.00388(19)
_cell_measurement_reflns_used 8869
_cell_measurement_temperature 189.99(15)
_cell_measurement_theta_max 71.9080
_cell_measurement_theta_min 3.8390
_cell_volume 2543.46(7)
_computing_cell_refinement 'CrysAlisPro 1.171.40.67a (Rigaku OD, 2019)'
_computing_data_collection 'CrysAlisPro 1.171.40.67a (Rigaku OD, 2019)'
_computing_data_reduction 'CrysAlisPro 1.171.40.67a (Rigaku OD, 2019)'
_computing_molecular_graphics 'Olex2 1.3 (Dolomanov et al., 2009)'
_computing_publication_material 'Olex2 1.3 (Dolomanov et al., 2009)'
_computing_structure_refinement 'SHELXL 2013/4 (Sheldrick, 2015)'
_diffrn_ambient_environment N~2~
_diffrn_ambient_temperature 189.99(15)
_diffrn_detector 'CCD plate'
_diffrn_detector_area_resol_mean 5.2887
_diffrn_detector_type AtlasS2
_diffrn_measured_fraction_theta_full 1.000
_diffrn_measured_fraction_theta_max 0.985
_diffrn_measurement_details
;
List of Runs (angles in degrees, time in seconds):

  # Type    Start    End  Width  t~exp~   \w     \q     \k     \f   Frames
#--------------------------------------------------------------------------
  1  \w    -71.00  31.00   1.00    3.00    --  -42.41  57.00 150.00  102
  2  \w   -116.00 -14.00   1.00    3.00    --  -42.41 -57.00-150.00  102
  3  \w    -71.00  31.00   1.00    3.00    --  -42.41  57.00   0.00  102
  4  \w     57.00  82.00   1.00    3.00    --   42.41 -99.00 -30.00   25
  5  \w     11.00  37.00   1.00    3.00    --   42.41 -99.00  60.00   26
  6  \w     92.00 117.00   1.00   12.00    --  104.03-125.00 -90.00   25
  7  \w     32.00 130.00   1.00   12.00    --  104.03 -45.00-150.00   98
  8  \w     32.00 129.00   1.00   12.00    --  104.03 -77.00 120.00   97
  9  \w     23.00  66.00   1.00   12.00    --  104.03 -94.00  60.00   43
 10  \w     33.00  71.00   1.00   12.00    --  104.03 -61.00 -30.00   38
 11  \w     22.00  54.00   1.00   12.00    --  104.03 -94.00-150.00   32
 12  \w     37.00  62.00   1.00   12.00    --  104.03-125.00 -90.00   25
 13  \w     95.00 128.00   1.00   12.00    --  104.03 -30.00  30.00   33
 14  \w     48.00  76.00   1.00   12.00    --  104.03 -30.00  30.00   28
 15  \w    102.00 146.00   1.00   12.00    --  104.03  77.00 -90.00   44
 16  \w     58.00 109.00   1.00   12.00    --  104.03 -94.00 -30.00   51
 17  \w     36.00 118.00   1.00   12.00    --  104.03-125.00 120.00   82
 18  \w    104.00 130.00   1.00   12.00    --  104.03  91.00 -29.00   26
 19  \w    147.00 173.00   1.00   12.00    --  104.03 125.00  30.00   26
 20  \w     17.00 165.00   1.00   12.00    --  104.03   0.00  90.00  148
;
_diffrn_measurement_device 'four-circle diffractometer'
_diffrn_measurement_device_type 'SuperNova, Dual, Cu at home/near, AtlasS2'
_diffrn_measurement_method '\w scans'
_diffrn_orient_matrix_type 'CrysAlisPro convention (1999,Acta A55,543-557)'
_diffrn_orient_matrix_UB_11 0.0014902000
_diffrn_orient_matrix_UB_12 0.0046253000
_diffrn_orient_matrix_UB_13 0.1027581000
_diffrn_orient_matrix_UB_21 -0.0671966000
_diffrn_orient_matrix_UB_22 -0.0773998000
_diffrn_orient_matrix_UB_23 -0.0034644000
_diffrn_orient_matrix_UB_31 0.1505096000
_diffrn_orient_matrix_UB_32 -0.0345846000
_diffrn_orient_matrix_UB_33 0.0215926000
_diffrn_radiation_monochromator mirror
_diffrn_radiation_probe x-ray
_diffrn_radiation_type 'Cu K\a'
_diffrn_radiation_wavelength 1.54184
_diffrn_reflns_av_R_equivalents 0.0225
_diffrn_reflns_av_unetI/netI 0.0285
_diffrn_reflns_Laue_measured_fraction_full 1.000
_diffrn_reflns_Laue_measured_fraction_max 0.985
_diffrn_reflns_limit_h_max 11
_diffrn_reflns_limit_h_min -8
_diffrn_reflns_limit_k_max 21
_diffrn_reflns_limit_k_min -22
_diffrn_reflns_limit_l_max 17
_diffrn_reflns_limit_l_min -18
_diffrn_reflns_number 18071
_diffrn_reflns_point_group_measured_fraction_full 0.943
_diffrn_reflns_point_group_measured_fraction_max 0.914
_diffrn_reflns_theta_full 67.684
_diffrn_reflns_theta_max 72.024
_diffrn_reflns_theta_min 3.874
_diffrn_source 'micro-focus sealed X-ray tube'
_diffrn_source_type 'SuperNova (Cu) X-ray Source'
_exptl_absorpt_coefficient_mu 3.800
_exptl_absorpt_correction_T_max 1.000
_exptl_absorpt_correction_T_min 0.333
_exptl_absorpt_correction_type gaussian
_exptl_absorpt_process_details
;
CrysAlisPro 1.171.40.67a (Rigaku Oxford Diffraction, 2019)
Numerical absorption correction based on gaussian integration over
			a multifaceted crystal model
Empirical absorption correction using spherical harmonics,
 implemented in SCALE3 ABSPACK scaling algorithm.
;
_exptl_crystal_colour yellow
_exptl_crystal_colour_primary yellow
_exptl_crystal_density_diffrn 1.484
_exptl_crystal_description block
_exptl_crystal_F_000 1160
_exptl_crystal_size_max 0.277
_exptl_crystal_size_mid 0.196
_exptl_crystal_size_min 0.195
_refine_diff_density_max 0.565
_refine_diff_density_min -0.339
_refine_diff_density_rms 0.049
_refine_ls_abs_structure_details
;
 Flack x determined using 3419 quotients [(I+)-(I-)]/[(I+)+(I-)]
 (Parsons and Flack (2004), Acta Cryst. A60, s61).
;
_refine_ls_abs_structure_Flack -0.005(4)
_refine_ls_extinction_method none
_refine_ls_goodness_of_fit_ref 1.043
_refine_ls_hydrogen_treatment constr
_refine_ls_matrix_type full
_refine_ls_number_parameters 689
_refine_ls_number_reflns 9158
_refine_ls_number_restraints 118
_refine_ls_restrained_S_all 1.066
_refine_ls_R_factor_all 0.0477
_refine_ls_R_factor_gt 0.0442
_refine_ls_shift/su_max 0.001
_refine_ls_shift/su_mean 0.000
_refine_ls_structure_factor_coef Fsqd
_refine_ls_weighting_details 'w=1/[\s^2^(Fo^2^)+(0.0771P)^2^+0.5195P] where P=(Fo^2^+2Fc^2^)/3'
_refine_ls_weighting_scheme calc
_refine_ls_wR_factor_gt 0.1178
_refine_ls_wR_factor_ref 0.1216
_reflns_Friedel_coverage 0.796
_reflns_Friedel_fraction_full 0.882
_reflns_Friedel_fraction_max 0.838
_reflns_number_gt 8530
_reflns_number_total 9158
_reflns_threshold_expression 'I > 2\s(I)'
_cod_data_source_file d1sc04956a1.cif
_cod_data_source_block ltb-103-002_190at_mpred_ref
_cod_database_code 1566396
_shelxl_version_number 2013-4
_chemical_oxdiff_formula 'Fe C46 H38 P2 F12 N14'
_shelx_space_group_comment
;
The symmetry employed for this shelxl refinement is uniquely defined
by the following loop, which should always be used as a source of
symmetry information in preference to the above space-group names.
They are only intended as comments.
;
_reflns_odcompleteness_completeness 99.94
_reflns_odcompleteness_iscentric 1
_reflns_odcompleteness_theta 66.97
_olex2_refinement_description
;
1. Fixed Uiso
 At 1.2 times of:
  All C(H) groups, All C(H,H) groups, All N(H) groups
2. Uiso/Uaniso restraints and constraints
Uanis(F6A) = Uanis(F6B)
Uanis(F3A) = Uanis(F3B)
Uanis(F4A) = Uanis(F4B)
Uanis(F5A) = Uanis(F5B)
3. Rigid body (RIGU) restrains
 P1, F4B, F3B, F5B, F6B, F6A, F3A, F4A, F1, F5A, F2
 with sigma for 1-2 distances of 0.004 and sigma for 1-3 distances of 0.004
4. Others
 Sof(F6B)=Sof(F3B)=Sof(F4B)=Sof(F5B)=1-FVAR(1)
 Sof(F3A)=Sof(F6A)=Sof(F4A)=Sof(F5A)=FVAR(1)
5.a Secondary CH2 refined with riding coordinates:
 C41(H41a,H41b), C40(H40a,H40b), C29(H29a,H29b), C28(H28a,H28b)
5.b Aromatic/amide H refined with riding coordinates:
 N10(H10), N5(H5), N6(H6), N1(H1), C22(H22), C21(H21), C11(H11), C10(H10a),
 C43(H43), C17(H17), C32(H32), C16(H16), C37(H37), C18(H18), C7(H7), C46(H46),
 C5(H5a), C6(H6a), C44(H44), C13(H13), C33(H33), C26(H26), C23(H23), C24(H24),
 C12(H12), C35(H35), C25(H25), C36(H36), C2(H2), C31(H31), C45(H45), C34(H34),
 C38(H38), C1(H1a)
;
_olex2_submission_special_instructions 'No special instructions were received'
_oxdiff_exptl_absorpt_empirical_details
;
Empirical correction (ABSPACK) includes:
- Absorption correction using spherical harmonics
- Frame scaling
;
_oxdiff_exptl_absorpt_empirical_full_max 1.657
_oxdiff_exptl_absorpt_empirical_full_min 0.680

loop_
_space_group_symop_operation_xyz
'x, y, z'
'-x, y+1/2, -z'

loop_
_atom_site_label
_atom_site_type_symbol
_atom_site_fract_x
_atom_site_fract_y
_atom_site_fract_z
_atom_site_U_iso_or_equiv
_atom_site_adp_type
_atom_site_occupancy
_atom_site_site_symmetry_order
_atom_site_calc_flag
_atom_site_refinement_flags_posn
_atom_site_refinement_flags_adp
_atom_site_refinement_flags_occupancy
_atom_site_disorder_assembly
_atom_site_disorder_group
Fe1 Fe 0.49624(6) 0.50940(4) 0.23698(4) 0.03855(16) Uani 1 1 d . . . . .
P2 P 0.49160(12) 0.32602(8) 0.74559(7) 0.0465(3) Uani 1 1 d . . . . .
P1 P 0.01964(13) 0.64498(7) 0.71701(9) 0.0502(3) Uani 1 1 d . U . . .
F12 F 0.6110(3) 0.3205(2) 0.68562(19) 0.0603(7) Uani 1 1 d . . . . .
F7 F 0.6132(3) 0.3283(2) 0.83638(19) 0.0667(8) Uani 1 1 d . . . . .
F11 F 0.4969(4) 0.4138(2) 0.7399(2) 0.0765(10) Uani 1 1 d . . . . .
F10 F 0.3699(3) 0.3247(2) 0.65430(19) 0.0680(8) Uani 1 1 d . . . . .
F8 F 0.4866(4) 0.2386(2) 0.7508(2) 0.0698(8) Uani 1 1 d . . . . .
F2 F 0.0196(4) 0.6058(2) 0.6216(3) 0.0833(11) Uani 1 1 d . U . . .
F9 F 0.3729(3) 0.3318(2) 0.8058(2) 0.0714(9) Uani 1 1 d . . . . .
N10 N 0.7385(4) 0.3782(2) 0.2236(3) 0.0497(9) Uani 1 1 d . . . . .
H10 H 0.7716 0.3715 0.2809 0.060 Uiso 1 1 calc R U . . .
N8 N 0.4398(4) 0.5117(2) 0.09164(19) 0.0405(7) Uani 1 1 d . . . . .
N5 N 0.2280(4) 0.3910(2) 0.2300(3) 0.0496(9) Uani 1 1 d . . . . .
H5 H 0.1930 0.3921 0.1723 0.059 Uiso 1 1 calc R U . . .
N9 N 0.6353(4) 0.4267(2) 0.1894(2) 0.0434(8) Uani 1 1 d . . . . .
N4 N 0.3427(4) 0.4301(2) 0.2716(2) 0.0439(8) Uani 1 1 d . . . . .
N3 N 0.5506(4) 0.4970(2) 0.3819(2) 0.0391(7) Uani 1 1 d . . . . .
N13 N 0.8556(5) 0.3753(3) 0.4098(3) 0.0565(10) Uani 1 1 d . . . . .
N7 N 0.3294(4) 0.5947(2) 0.2014(2) 0.0431(8) Uani 1 1 d . . . . .
N2 N 0.6771(4) 0.5836(2) 0.2847(2) 0.0432(8) Uani 1 1 d . . . . .
F1 F 0.0180(5) 0.6856(3) 0.8104(3) 0.0956(13) Uani 1 1 d . U . . .
N6 N 0.2633(4) 0.6454(2) 0.2430(3) 0.0517(9) Uani 1 1 d . . . . .
H6 H 0.2773 0.6510 0.3011 0.062 Uiso 1 1 calc R U . . .
N11 N 0.6941(5) 0.6616(3) 1.0617(3) 0.0588(11) Uani 1 1 d . . . . .
C9 C 0.3603(5) 0.4123(2) 0.3603(3) 0.0422(9) Uani 1 1 d . . . . .
C14 C 0.2768(4) 0.6038(3) 0.1116(3) 0.0434(9) Uani 1 1 d . . . . .
N14 N 1.1093(5) 0.4007(3) 1.0449(3) 0.0584(10) Uani 1 1 d . . . . .
C8 C 0.4781(5) 0.4493(2) 0.4225(3) 0.0418(9) Uani 1 1 d . . . . .
C3 C 0.7283(5) 0.5850(3) 0.3756(3) 0.0443(9) Uani 1 1 d . . . . .
N1 N 0.7577(4) 0.6317(2) 0.2501(3) 0.0528(10) Uani 1 1 d . . . . .
H1 H 0.7481 0.6410 0.1929 0.063 Uiso 1 1 calc R U . . .
N12 N 0.3496(5) 0.6559(3) 0.4325(3) 0.0609(11) Uani 1 1 d . . . . .
C22 C 0.7839(5) 0.3409(3) 0.1569(3) 0.0554(11) Uani 1 1 d . . . . .
H22 H 0.8541 0.3046 0.1649 0.067 Uiso 1 1 calc R U . . .
C42 C 1.0008(5) 0.3984(3) 0.8563(3) 0.0484(10) Uani 1 1 d . . . . .
C15 C 0.3354(5) 0.5566(2) 0.0493(3) 0.0430(9) Uani 1 1 d . . . . .
C20 C 0.6161(5) 0.4197(3) 0.0986(3) 0.0434(9) Uani 1 1 d . . . . .
C21 C 0.7069(5) 0.3670(3) 0.0749(3) 0.0519(11) Uani 1 1 d . . . . .
H21 H 0.7141 0.3524 0.0166 0.062 Uiso 1 1 calc R U . . .
C19 C 0.5057(5) 0.4666(3) 0.0428(3) 0.0436(9) Uani 1 1 d . . . . .
C39 C 0.9790(5) 0.3789(3) 0.5961(3) 0.0556(12) Uani 1 1 d . . . . .
C4 C 0.6594(5) 0.5356(2) 0.4306(3) 0.0422(9) Uani 1 1 d . . . . .
C11 C 0.1748(6) 0.3500(3) 0.2896(4) 0.0586(12) Uani 1 1 d . . . . .
H11 H 0.0958 0.3190 0.2757 0.070 Uiso 1 1 calc R U . . .
C10 C 0.2579(5) 0.3622(3) 0.3746(3) 0.0522(11) Uani 1 1 d . . . . .
H10A H 0.2477 0.3414 0.4296 0.063 Uiso 1 1 calc R U . . .
F3A F 0.1849(11) 0.6302(7) 0.7596(7) 0.087(2) Uani 0.470(6) 1 d . U P A 1
C43 C 0.9485(6) 0.4465(3) 0.9128(4) 0.0587(12) Uani 1 1 d . . . . .
H43 H 0.8753 0.4792 0.8888 0.070 Uiso 1 1 calc R U . . .
C17 C 0.3595(6) 0.5104(3) -0.0951(3) 0.0579(12) Uani 1 1 d . . . . .
H17 H 0.3314 0.5095 -0.1583 0.069 Uiso 1 1 calc R U . . .
C32 C 0.5233(6) 0.6884(3) 0.5657(3) 0.0585(12) Uani 1 1 d . . . . .
H32 H 0.6042 0.7156 0.5917 0.070 Uiso 1 1 calc R U . . .
C16 C 0.2922(6) 0.5566(3) -0.0449(3) 0.0537(11) Uani 1 1 d . . . . .
H16 H 0.2188 0.5874 -0.0737 0.064 Uiso 1 1 calc R U . . .
C37 C 1.0163(6) 0.4286(3) 0.5358(4) 0.0592(12) Uani 1 1 d . . . . .
H37 H 1.0844 0.4647 0.5567 0.071 Uiso 1 1 calc R U . . .
C18 C 0.4691(6) 0.4651(3) -0.0515(3) 0.0523(11) Uani 1 1 d . . . . .
H18 H 0.5171 0.4344 -0.0847 0.063 Uiso 1 1 calc R U . . .
C7 C 0.5121(5) 0.4377(3) 0.5166(3) 0.0499(10) Uani 1 1 d . . . . .
H7 H 0.4613 0.4042 0.5445 0.060 Uiso 1 1 calc R U . . .
C46 C 1.1593(6) 0.3538(3) 0.9906(4) 0.0601(13) Uani 1 1 d . . . . .
H46 H 1.2322 0.3216 1.0168 0.072 Uiso 1 1 calc R U . . .
C41 C 0.9398(5) 0.3985(3) 0.7549(3) 0.0553(11) Uani 1 1 d . . . . .
H41A H 0.8635 0.3623 0.7418 0.066 Uiso 1 1 calc R U . . .
H41B H 0.8976 0.4464 0.7379 0.066 Uiso 1 1 calc R U . . .
C5 C 0.6991(5) 0.5274(3) 0.5246(3) 0.0491(10) Uani 1 1 d . . . . .
H5A H 0.7743 0.5547 0.5584 0.059 Uiso 1 1 calc R U . . .
C6 C 0.6250(5) 0.4783(3) 0.5667(3) 0.0521(11) Uani 1 1 d . . . . .
H6A H 0.6505 0.4721 0.6296 0.063 Uiso 1 1 calc R U . . .
C44 C 1.1078(6) 0.3507(3) 0.8966(3) 0.0576(12) Uani 1 1 d . . . . .
H44 H 1.1453 0.3168 0.8615 0.069 Uiso 1 1 calc R U . . .
C13 C 0.1777(5) 0.6613(3) 0.0969(3) 0.0563(12) Uani 1 1 d . . . . .
H13 H 0.1264 0.6789 0.0413 0.068 Uiso 1 1 calc R U . . .
C27 C 0.6073(6) 0.6876(3) 0.8741(3) 0.0589(12) Uani 1 1 d . . . . .
C33 C 0.2868(6) 0.6142(4) 0.4851(4) 0.0657(14) Uani 1 1 d . . . . .
H33 H 0.2049 0.5883 0.4580 0.079 Uiso 1 1 calc R U . . .
C26 C 0.7340(6) 0.6522(4) 0.9104(4) 0.0675(14) Uani 1 1 d . . . . .
H26 H 0.7938 0.6369 0.8725 0.081 Uiso 1 1 calc R U . . .
C30 C 0.4573(5) 0.6435(3) 0.6201(3) 0.0520(10) Uani 1 1 d . . . . .
C23 C 0.5722(6) 0.6954(4) 1.0268(4) 0.0633(14) Uani 1 1 d . . . . .
H23 H 0.5148 0.7106 1.0663 0.076 Uiso 1 1 calc R U . . .
C24 C 0.7721(6) 0.6396(4) 1.0026(4) 0.0676(14) Uani 1 1 d . . . . .
H24 H 0.8568 0.6143 1.0250 0.081 Uiso 1 1 calc R U . . .
C12 C 0.1726(5) 0.6862(3) 0.1823(4) 0.0590(12) Uani 1 1 d . . . . .
H12 H 0.1162 0.7247 0.1958 0.071 Uiso 1 1 calc R U . . .
C35 C 0.9527(6) 0.4250(3) 0.4444(3) 0.0585(12) Uani 1 1 d . . . . .
H35 H 0.9797 0.4593 0.4052 0.070 Uiso 1 1 calc R U . . .
C25 C 0.5258(6) 0.7092(4) 0.9355(4) 0.0662(14) Uani 1 1 d . . . . .
H25 H 0.4390 0.7331 0.9148 0.079 Uiso 1 1 calc R U . . .
C36 C 0.8186(6) 0.3267(3) 0.4675(4) 0.0614(12) Uani 1 1 d . . . . .
H36 H 0.7508 0.2911 0.4444 0.074 Uiso 1 1 calc R U . . .
C2 C 0.8402(6) 0.6343(3) 0.3982(3) 0.0612(13) Uani 1 1 d . . . . .
H2 H 0.8936 0.6454 0.4559 0.073 Uiso 1 1 calc R U . . .
C31 C 0.3358(6) 0.6070(4) 0.5778(4) 0.0641(14) Uani 1 1 d . . . . .
H31 H 0.2867 0.5774 0.6116 0.077 Uiso 1 1 calc R U . . .
C45 C 1.0057(7) 0.4456(3) 1.0053(4) 0.0657(14) Uani 1 1 d . . . . .
H45 H 0.9691 0.4786 1.0421 0.079 Uiso 1 1 calc R U . . .
C34 C 0.4676(6) 0.6924(3) 0.4730(3) 0.0600(13) Uani 1 1 d . . . . .
H34 H 0.5141 0.7216 0.4373 0.072 Uiso 1 1 calc R U . . .
C38 C 0.8767(6) 0.3270(4) 0.5604(4) 0.0645(13) Uani 1 1 d . . . . .
H38 H 0.8470 0.2924 0.5984 0.077 Uiso 1 1 calc R U . . .
F6A F 0.0600(13) 0.7205(7) 0.6767(10) 0.093(2) Uani 0.470(6) 1 d . U P A 1
F4A F -0.0204(12) 0.5761(6) 0.7720(7) 0.0919(19) Uani 0.470(6) 1 d . U P A 1
C1 C 0.8550(6) 0.6634(4) 0.3161(4) 0.0683(15) Uani 1 1 d . . . . .
H1A H 0.9213 0.6989 0.3078 0.082 Uiso 1 1 calc R U . . .
C40 C 1.0455(6) 0.3821(4) 0.6966(3) 0.0697(16) Uani 1 1 d . . . . .
H40A H 1.0912 0.3352 0.7152 0.084 Uiso 1 1 calc R U . . .
H40B H 1.1192 0.4197 0.7069 0.084 Uiso 1 1 calc R U . . .
F5A F -0.1439(13) 0.6638(8) 0.6914(10) 0.108(3) Uani 0.470(6) 1 d . U P A 1
C29 C 0.5176(6) 0.6329(4) 0.7206(3) 0.0646(14) Uani 1 1 d . . . . .
H29A H 0.4475 0.6068 0.7470 0.078 Uiso 1 1 calc R U . . .
H29B H 0.6019 0.6019 0.7277 0.078 Uiso 1 1 calc R U . . .
C28 C 0.5573(9) 0.7019(4) 0.7729(4) 0.0777(18) Uani 1 1 d . . . . .
H28A H 0.4751 0.7345 0.7633 0.093 Uiso 1 1 calc R U . . .
H28B H 0.6330 0.7264 0.7503 0.093 Uiso 1 1 calc R U . . .
F6B F 0.1347(12) 0.7023(6) 0.6947(8) 0.093(2) Uani 0.530(6) 1 d . U P A 2
F3B F 0.1411(9) 0.5878(6) 0.7529(6) 0.087(2) Uani 0.530(6) 1 d . U P A 2
F4B F -0.1037(11) 0.5872(5) 0.7263(7) 0.0919(19) Uani 0.530(6) 1 d . U P A 2
F5B F -0.1106(12) 0.6947(7) 0.6619(9) 0.108(3) Uani 0.530(6) 1 d . U P A 2

loop_
_atom_site_aniso_label
_atom_site_aniso_U_11
_atom_site_aniso_U_22
_atom_site_aniso_U_33
_atom_site_aniso_U_23
_atom_site_aniso_U_13
_atom_site_aniso_U_12
Fe1 0.0447(3) 0.0484(3) 0.0190(2) 0.0018(3) -0.0013(2) -0.0013(3)
P2 0.0513(6) 0.0585(7) 0.0312(5) -0.0018(5) 0.0119(4) 0.0000(5)
P1 0.0504(6) 0.0480(6) 0.0484(6) -0.0019(5) 0.0019(5) -0.0004(5)
F12 0.0574(15) 0.083(2) 0.0450(14) -0.0096(14) 0.0207(12) -0.0119(14)
F7 0.0656(17) 0.093(2) 0.0371(14) -0.0068(15) 0.0009(12) 0.0028(17)
F11 0.119(3) 0.058(2) 0.0549(18) 0.0005(14) 0.0240(19) 0.0021(17)
F10 0.0614(17) 0.100(2) 0.0399(14) -0.0034(16) 0.0050(12) 0.0035(17)
F8 0.084(2) 0.0594(19) 0.069(2) 0.0033(14) 0.0235(17) -0.0045(15)
F2 0.075(2) 0.104(3) 0.066(2) -0.0267(19) 0.0038(16) -0.0082(19)
F9 0.0665(18) 0.105(3) 0.0486(16) 0.0019(16) 0.0263(14) 0.0118(17)
N10 0.053(2) 0.056(2) 0.0338(18) 0.0012(16) -0.0046(15) 0.0050(17)
N8 0.0481(17) 0.0492(18) 0.0207(13) 0.0018(15) -0.0008(11) -0.0022(16)
N5 0.052(2) 0.056(2) 0.0357(18) -0.0034(16) -0.0026(15) -0.0099(17)
N9 0.0489(19) 0.0489(19) 0.0285(16) 0.0020(14) -0.0004(14) 0.0011(15)
N4 0.0477(19) 0.0499(19) 0.0300(16) 0.0037(14) -0.0012(14) -0.0057(15)
N3 0.0471(17) 0.0456(19) 0.0216(13) 0.0047(13) 0.0002(12) 0.0016(14)
N13 0.064(2) 0.067(3) 0.0334(19) -0.0033(18) -0.0026(17) 0.011(2)
N7 0.0483(18) 0.052(2) 0.0258(15) -0.0002(14) 0.0003(13) 0.0034(15)
N2 0.0465(18) 0.052(2) 0.0268(16) 0.0050(14) -0.0008(13) -0.0020(15)
F1 0.103(3) 0.118(3) 0.075(2) -0.038(2) 0.040(2) -0.038(2)
N6 0.055(2) 0.063(2) 0.0360(18) -0.0030(17) 0.0064(16) 0.0074(18)
N11 0.068(3) 0.070(3) 0.0354(19) 0.0023(19) 0.0052(18) -0.012(2)
C9 0.046(2) 0.047(2) 0.0323(19) 0.0051(17) 0.0042(16) 0.0041(17)
C14 0.045(2) 0.053(2) 0.0280(18) 0.0017(16) -0.0023(15) -0.0012(18)
N14 0.064(2) 0.073(3) 0.0339(19) 0.0002(19) 0.0000(17) -0.007(2)
C8 0.048(2) 0.050(2) 0.0262(18) 0.0049(16) 0.0041(16) 0.0054(17)
C3 0.047(2) 0.051(2) 0.0305(19) 0.0011(17) -0.0015(16) -0.0001(17)
N1 0.057(2) 0.063(3) 0.0365(19) 0.0086(17) 0.0039(16) -0.0119(19)
N12 0.076(3) 0.072(3) 0.0334(19) -0.0039(19) 0.0071(18) 0.007(2)
C22 0.053(3) 0.060(3) 0.048(3) -0.005(2) -0.001(2) 0.008(2)
C42 0.045(2) 0.063(3) 0.034(2) -0.0004(19) 0.0010(17) -0.0069(19)
C15 0.048(2) 0.049(2) 0.0271(19) 0.0020(16) -0.0037(16) -0.0031(17)
C20 0.048(2) 0.049(2) 0.0301(18) -0.0012(17) 0.0024(16) -0.0016(18)
C21 0.056(3) 0.059(3) 0.038(2) -0.007(2) 0.0036(19) 0.001(2)
C19 0.053(2) 0.050(2) 0.0255(18) -0.0025(16) 0.0029(16) -0.0041(18)
C39 0.048(2) 0.077(3) 0.038(2) -0.007(2) 0.0005(19) 0.010(2)
C4 0.049(2) 0.046(2) 0.0280(18) 0.0007(16) -0.0011(16) 0.0035(17)
C11 0.054(3) 0.063(3) 0.054(3) 0.006(2) 0.002(2) -0.015(2)
C10 0.053(2) 0.060(3) 0.043(2) 0.009(2) 0.0067(19) -0.003(2)
F3A 0.076(4) 0.121(6) 0.055(2) 0.005(4) -0.006(3) 0.027(4)
C43 0.064(3) 0.064(3) 0.045(3) -0.002(2) 0.002(2) 0.011(2)
C17 0.080(3) 0.068(3) 0.0195(16) 0.000(2) -0.0052(17) 0.005(3)
C32 0.061(3) 0.070(3) 0.041(2) 0.006(2) 0.002(2) -0.006(2)
C16 0.064(3) 0.060(3) 0.030(2) 0.0042(19) -0.0051(19) 0.004(2)
C37 0.061(3) 0.070(3) 0.044(2) -0.010(2) 0.005(2) -0.006(2)
C18 0.068(3) 0.062(3) 0.0238(19) -0.0053(18) 0.0040(18) 0.000(2)
C7 0.059(3) 0.062(3) 0.0265(19) 0.0104(18) 0.0038(17) 0.002(2)
C46 0.056(3) 0.075(3) 0.043(2) 0.007(2) -0.002(2) 0.005(2)
C41 0.053(3) 0.071(3) 0.036(2) -0.003(2) -0.0024(19) 0.003(2)
C5 0.054(2) 0.060(3) 0.0277(19) -0.0026(17) -0.0037(17) 0.0004(19)
C6 0.064(3) 0.067(3) 0.0217(18) 0.0048(17) -0.0003(18) 0.009(2)
C44 0.058(3) 0.073(3) 0.039(2) -0.001(2) 0.004(2) 0.007(2)
C13 0.052(2) 0.070(3) 0.041(2) 0.008(2) -0.0043(19) 0.010(2)
C27 0.080(3) 0.060(3) 0.036(2) -0.002(2) 0.011(2) -0.002(3)
C33 0.066(3) 0.086(4) 0.042(3) -0.006(3) 0.003(2) -0.010(3)
C26 0.070(3) 0.088(4) 0.048(3) -0.007(3) 0.022(2) 0.005(3)
C30 0.058(2) 0.062(3) 0.035(2) 0.0020(19) 0.0053(18) 0.002(2)
C23 0.069(3) 0.083(4) 0.041(3) -0.009(2) 0.019(2) -0.006(3)
C24 0.061(3) 0.085(4) 0.053(3) -0.003(3) 0.004(2) 0.008(3)
C12 0.053(3) 0.071(3) 0.050(3) -0.001(2) 0.005(2) 0.013(2)
C35 0.064(3) 0.066(3) 0.045(3) 0.004(2) 0.009(2) 0.006(2)
C25 0.065(3) 0.084(4) 0.046(3) -0.009(3) 0.004(2) 0.012(3)
C36 0.069(3) 0.066(3) 0.043(2) -0.005(2) -0.003(2) -0.007(3)
C2 0.063(3) 0.073(3) 0.039(2) 0.002(2) -0.008(2) -0.016(3)
C31 0.061(3) 0.089(4) 0.043(3) -0.001(3) 0.011(2) -0.009(3)
C45 0.081(4) 0.073(4) 0.041(3) -0.004(2) 0.008(2) 0.005(3)
C34 0.074(3) 0.069(3) 0.038(2) 0.010(2) 0.014(2) 0.006(3)
C38 0.076(3) 0.072(3) 0.040(2) 0.005(2) 0.001(2) -0.001(3)
F6A 0.118(7) 0.081(4) 0.090(5) -0.009(3) 0.043(6) -0.029(4)
F4A 0.110(5) 0.079(3) 0.090(5) -0.013(3) 0.031(3) -0.032(4)
C1 0.068(3) 0.078(4) 0.053(3) 0.008(3) -0.001(2) -0.026(3)
C40 0.058(3) 0.114(5) 0.033(2) -0.008(3) -0.003(2) 0.002(3)
F5A 0.083(4) 0.126(7) 0.109(6) 0.006(4) 0.008(3) 0.032(4)
C29 0.075(3) 0.071(4) 0.040(2) 0.007(2) -0.005(2) -0.012(3)
C28 0.123(5) 0.067(4) 0.040(3) 0.001(2) 0.011(3) 0.007(4)
F6B 0.118(7) 0.081(4) 0.090(5) -0.009(3) 0.043(6) -0.029(4)
F3B 0.076(4) 0.121(6) 0.055(2) 0.005(4) -0.006(3) 0.027(4)
F4B 0.110(5) 0.079(3) 0.090(5) -0.013(3) 0.031(3) -0.032(4)
F5B 0.083(4) 0.126(7) 0.109(6) 0.006(4) 0.008(3) 0.032(4)

loop_
_atom_type_symbol
_atom_type_description
_atom_type_scat_dispersion_real
_atom_type_scat_dispersion_imag
_atom_type_scat_source
C C 0.0181 0.0091 'International Tables Vol C Tables 4.2.6.8 and 6.1.1.4'
H H 0.0000 0.0000 'International Tables Vol C Tables 4.2.6.8 and 6.1.1.4'
F F 0.0727 0.0534 'International Tables Vol C Tables 4.2.6.8 and 6.1.1.4'
Fe Fe -1.1336 3.1974 'International Tables Vol C Tables 4.2.6.8 and 6.1.1.4'
N N 0.0311 0.0180 'International Tables Vol C Tables 4.2.6.8 and 6.1.1.4'
P P 0.2955 0.4335 'International Tables Vol C Tables 4.2.6.8 and 6.1.1.4'

loop_
_exptl_crystal_face_index_h
_exptl_crystal_face_index_k
_exptl_crystal_face_index_l
_exptl_crystal_face_perp_dist
-6 1 2 0.0891
2 10 -5 0.0842
0 6 8 0.0424
-5 6 2 0.0720
-4 -2 -6 0.0974
-1 -5 -8 0.1490
4 -7 -4 0.1751
5 0 5 0.1066
-2 -9 5 0.1003
6 -2 -2 0.1358

loop_
_geom_angle_atom_site_label_1
_geom_angle_atom_site_label_2
_geom_angle_atom_site_label_3
_geom_angle
_geom_angle_site_symmetry_1
_geom_angle_site_symmetry_3
_geom_angle_publ_flag
N8 Fe1 N9 74.02(14) . . ?
N8 Fe1 N4 102.51(13) . . ?
N8 Fe1 N3 175.07(16) . . ?
N8 Fe1 N7 74.00(14) . . ?
N8 Fe1 N2 109.55(14) . . ?
N4 Fe1 N9 96.15(15) . . ?
N4 Fe1 N7 91.86(14) . . ?
N3 Fe1 N9 102.81(13) . . ?
N3 Fe1 N4 73.87(13) . . ?
N3 Fe1 N7 109.18(13) . . ?
N3 Fe1 N2 74.08(13) . . ?
N7 Fe1 N9 148.00(13) . . ?
N2 Fe1 N9 92.12(14) . . ?
N2 Fe1 N4 147.93(13) . . ?
N2 Fe1 N7 97.34(15) . . ?
F12 P2 F10 89.62(16) . . ?
F7 P2 F12 90.27(17) . . ?
F7 P2 F11 89.7(2) . . ?
F7 P2 F10 179.3(2) . . ?
F11 P2 F12 89.88(19) . . ?
F11 P2 F10 89.7(2) . . ?
F8 P2 F12 89.85(19) . . ?
F8 P2 F7 90.5(2) . . ?
F8 P2 F11 179.7(2) . . ?
F8 P2 F10 90.2(2) . . ?
F8 P2 F9 90.3(2) . . ?
F9 P2 F12 179.7(2) . . ?
F9 P2 F7 89.50(17) . . ?
F9 P2 F11 89.9(2) . . ?
F9 P2 F10 90.60(17) . . ?
F2 P1 F6B 88.4(5) . . ?
F2 P1 F4B 85.7(4) . . ?
F2 P1 F5B 86.2(5) . . ?
F1 P1 F2 178.6(3) . . ?
F1 P1 F3A 85.2(4) . . ?
F1 P1 F4A 81.8(4) . . ?
F1 P1 F6B 91.0(5) . . ?
F1 P1 F4B 94.8(4) . . ?
F1 P1 F5B 92.5(5) . . ?
F3A P1 F2 95.6(4) . . ?
F6A P1 F2 89.8(5) . . ?
F6A P1 F1 89.1(5) . . ?
F6A P1 F3A 89.9(6) . . ?
F6A P1 F4A 170.9(6) . . ?
F4A P1 F2 99.3(4) . . ?
F4A P1 F3A 89.2(6) . . ?
F5A P1 F2 93.7(6) . . ?
F5A P1 F1 85.5(6) . . ?
F5A P1 F3A 170.5(7) . . ?
F5A P1 F6A 91.6(7) . . ?
F5A P1 F4A 87.9(6) . . ?
F6B P1 F4B 173.0(6) . . ?
F6B P1 F5B 91.1(6) . . ?
F3B P1 F2 82.8(4) . . ?
F3B P1 F1 98.5(4) . . ?
F3B P1 F6B 90.6(5) . . ?
F3B P1 F4B 92.4(6) . . ?
F3B P1 F5B 168.8(6) . . ?
F4B P1 F5B 84.8(6) . . ?
N9 N10 H10 124.2 . . ?
N9 N10 C22 111.7(4) . . ?
C22 N10 H10 124.2 . . ?
C15 N8 Fe1 120.0(3) . . ?
C15 N8 C19 120.0(3) . . ?
C19 N8 Fe1 120.0(3) . . ?
N4 N5 H5 124.2 . . ?
C11 N5 H5 124.2 . . ?
C11 N5 N4 111.7(4) . . ?
N10 N9 Fe1 139.7(3) . . ?
N10 N9 C20 105.1(4) . . ?
C20 N9 Fe1 115.2(3) . . ?
N5 N4 Fe1 139.2(3) . . ?
N5 N4 C9 104.6(4) . . ?
C9 N4 Fe1 116.2(3) . . ?
C8 N3 Fe1 119.6(3) . . ?
C8 N3 C4 120.6(3) . . ?
C4 N3 Fe1 119.7(3) . . ?
C35 N13 C36 117.2(4) . . ?
N6 N7 Fe1 139.1(3) . . ?
N6 N7 C14 105.5(3) . . ?
C14 N7 Fe1 115.3(3) . . ?
C3 N2 Fe1 115.8(3) . . ?
N1 N2 Fe1 138.8(3) . . ?
N1 N2 C3 105.4(4) . . ?
N7 N6 H6 124.4 . . ?
C12 N6 N7 111.3(4) . . ?
C12 N6 H6 124.4 . . ?
C23 N11 C24 116.3(4) . . ?
N4 C9 C8 116.1(4) . . ?
N4 C9 C10 111.4(4) . . ?
C10 C9 C8 132.5(4) . . ?
N7 C14 C15 117.1(4) . . ?
N7 C14 C13 110.4(4) . . ?
C13 C14 C15 132.4(4) . . ?
C45 N14 C46 116.7(4) . . ?
N3 C8 C9 114.2(3) . . ?
N3 C8 C7 121.8(4) . . ?
C7 C8 C9 124.0(4) . . ?
N2 C3 C4 116.6(4) . . ?
N2 C3 C2 110.9(4) . . ?
C2 C3 C4 132.4(4) . . ?
N2 N1 H1 124.5 . . ?
C1 N1 N2 111.1(4) . . ?
C1 N1 H1 124.5 . . ?
C33 N12 C34 117.1(4) . . ?
N10 C22 H22 126.4 . . ?
N10 C22 C21 107.1(4) . . ?
C21 C22 H22 126.4 . . ?
C43 C42 C41 120.3(4) . . ?
C44 C42 C43 117.2(4) . . ?
C44 C42 C41 122.5(5) . . ?
N8 C15 C14 113.5(3) . . ?
N8 C15 C16 121.1(4) . . ?
C16 C15 C14 125.4(4) . . ?
N9 C20 C21 111.4(4) . . ?
N9 C20 C19 116.9(4) . . ?
C21 C20 C19 131.7(4) . . ?
C22 C21 C20 104.7(4) . . ?
C22 C21 H21 127.6 . . ?
C20 C21 H21 127.6 . . ?
N8 C19 C20 113.9(3) . . ?
N8 C19 C18 121.6(4) . . ?
C18 C19 C20 124.6(4) . . ?
C37 C39 C38 116.9(5) . . ?
C37 C39 C40 121.3(5) . . ?
C38 C39 C40 121.9(5) . . ?
N3 C4 C3 113.7(3) . . ?
N3 C4 C5 121.0(4) . . ?
C5 C4 C3 125.3(4) . . ?
N5 C11 H11 126.1 . . ?
N5 C11 C10 107.7(4) . . ?
C10 C11 H11 126.1 . . ?
C9 C10 H10A 127.7 . . ?
C11 C10 C9 104.5(4) . . ?
C11 C10 H10A 127.7 . . ?
C42 C43 H43 120.3 . . ?
C45 C43 C42 119.4(5) . . ?
C45 C43 H43 120.3 . . ?
C16 C17 H17 120.1 . . ?
C16 C17 C18 119.9(4) . . ?
C18 C17 H17 120.1 . . ?
C30 C32 H32 120.2 . . ?
C34 C32 H32 120.2 . . ?
C34 C32 C30 119.5(5) . . ?
C15 C16 H16 120.5 . . ?
C17 C16 C15 119.0(4) . . ?
C17 C16 H16 120.5 . . ?
C39 C37 H37 120.0 . . ?
C39 C37 C35 120.1(5) . . ?
C35 C37 H37 120.0 . . ?
C19 C18 H18 120.8 . . ?
C17 C18 C19 118.4(4) . . ?
C17 C18 H18 120.8 . . ?
C8 C7 H7 121.4 . . ?
C6 C7 C8 117.2(4) . . ?
C6 C7 H7 121.4 . . ?
N14 C46 H46 118.4 . . ?
N14 C46 C44 123.2(5) . . ?
C44 C46 H46 118.4 . . ?
C42 C41 H41A 108.5 . . ?
C42 C41 H41B 108.5 . . ?
H41A C41 H41B 107.5 . . ?
C40 C41 C42 115.0(4) . . ?
C40 C41 H41A 108.5 . . ?
C40 C41 H41B 108.5 . . ?
C4 C5 H5A 120.7 . . ?
C6 C5 C4 118.7(4) . . ?
C6 C5 H5A 120.7 . . ?
C7 C6 H6A 119.6 . . ?
C5 C6 C7 120.8(4) . . ?
C5 C6 H6A 119.6 . . ?
C42 C44 C46 119.4(5) . . ?
C42 C44 H44 120.3 . . ?
C46 C44 H44 120.3 . . ?
C14 C13 H13 127.6 . . ?
C12 C13 C14 104.7(4) . . ?
C12 C13 H13 127.6 . . ?
C26 C27 C25 116.1(5) . . ?
C26 C27 C28 122.8(5) . . ?
C25 C27 C28 121.1(6) . . ?
N12 C33 H33 118.1 . . ?
N12 C33 C31 123.8(5) . . ?
C31 C33 H33 118.1 . . ?
C27 C26 H26 120.0 . . ?
C24 C26 C27 120.1(5) . . ?
C24 C26 H26 120.0 . . ?
C32 C30 C29 122.3(5) . . ?
C31 C30 C32 117.1(5) . . ?
C31 C30 C29 120.6(5) . . ?
N11 C23 H23 118.2 . . ?
N11 C23 C25 123.6(5) . . ?
C25 C23 H23 118.2 . . ?
N11 C24 C26 123.5(5) . . ?
N11 C24 H24 118.2 . . ?
C26 C24 H24 118.2 . . ?
N6 C12 C13 108.0(5) . . ?
N6 C12 H12 126.0 . . ?
C13 C12 H12 126.0 . . ?
N13 C35 C37 123.4(5) . . ?
N13 C35 H35 118.3 . . ?
C37 C35 H35 118.3 . . ?
C27 C25 H25 119.8 . . ?
C23 C25 C27 120.3(5) . . ?
C23 C25 H25 119.8 . . ?
N13 C36 H36 118.5 . . ?
N13 C36 C38 123.0(5) . . ?
C38 C36 H36 118.5 . . ?
C3 C2 H2 127.8 . . ?
C1 C2 C3 104.4(4) . . ?
C1 C2 H2 127.8 . . ?
C33 C31 H31 120.1 . . ?
C30 C31 C33 119.8(5) . . ?
C30 C31 H31 120.1 . . ?
N14 C45 C43 124.0(5) . . ?
N14 C45 H45 118.0 . . ?
C43 C45 H45 118.0 . . ?
N12 C34 C32 122.7(5) . . ?
N12 C34 H34 118.6 . . ?
C32 C34 H34 118.6 . . ?
C39 C38 C36 119.5(5) . . ?
C39 C38 H38 120.3 . . ?
C36 C38 H38 120.3 . . ?
N1 C1 C2 108.2(5) . . ?
N1 C1 H1A 125.9 . . ?
C2 C1 H1A 125.9 . . ?
C39 C40 H40A 108.9 . . ?
C39 C40 H40B 108.9 . . ?
C41 C40 C39 113.4(4) . . ?
C41 C40 H40A 108.9 . . ?
C41 C40 H40B 108.9 . . ?
H40A C40 H40B 107.7 . . ?
C30 C29 H29A 108.5 . . ?
C30 C29 H29B 108.5 . . ?
H29A C29 H29B 107.5 . . ?
C28 C29 C30 115.0(5) . . ?
C28 C29 H29A 108.5 . . ?
C28 C29 H29B 108.5 . . ?
C27 C28 H28A 109.2 . . ?
C27 C28 H28B 109.2 . . ?
C29 C28 C27 112.2(5) . . ?
C29 C28 H28A 109.2 . . ?
C29 C28 H28B 109.2 . . ?
H28A C28 H28B 107.9 . . ?

loop_
_geom_bond_atom_site_label_1
_geom_bond_atom_site_label_2
_geom_bond_distance
_geom_bond_site_symmetry_2
_geom_bond_publ_flag
Fe1 N8 2.134(3) . ?
Fe1 N9 2.220(4) . ?
Fe1 N4 2.193(4) . ?
Fe1 N3 2.139(3) . ?
Fe1 N7 2.206(4) . ?
Fe1 N2 2.190(4) . ?
P2 F12 1.597(3) . ?
P2 F7 1.594(3) . ?
P2 F11 1.597(4) . ?
P2 F10 1.600(3) . ?
P2 F8 1.590(4) . ?
P2 F9 1.594(3) . ?
P1 F2 1.599(4) . ?
P1 F1 1.587(4) . ?
P1 F3A 1.597(9) . ?
P1 F6A 1.578(12) . ?
P1 F4A 1.589(10) . ?
P1 F5A 1.567(12) . ?
P1 F6B 1.599(10) . ?
P1 F3B 1.565(9) . ?
P1 F4B 1.605(8) . ?
P1 F5B 1.617(10) . ?
N10 H10 0.8600 . ?
N10 N9 1.341(5) . ?
N10 C22 1.353(7) . ?
N8 C15 1.340(6) . ?
N8 C19 1.341(6) . ?
N5 H5 0.8600 . ?
N5 N4 1.345(5) . ?
N5 C11 1.342(7) . ?
N9 C20 1.342(5) . ?
N4 C9 1.347(5) . ?
N3 C8 1.334(6) . ?
N3 C4 1.337(6) . ?
N13 C35 1.319(8) . ?
N13 C36 1.334(8) . ?
N7 N6 1.341(5) . ?
N7 C14 1.346(5) . ?
N2 C3 1.349(5) . ?
N2 N1 1.339(5) . ?
N6 H6 0.8600 . ?
N6 C12 1.341(7) . ?
N11 C23 1.323(8) . ?
N11 C24 1.333(7) . ?
C9 C8 1.465(6) . ?
C9 C10 1.385(7) . ?
C14 C15 1.464(6) . ?
C14 C13 1.395(7) . ?
N14 C46 1.333(7) . ?
N14 C45 1.323(8) . ?
C8 C7 1.396(6) . ?
C3 C4 1.465(6) . ?
C3 C2 1.382(7) . ?
N1 H1 0.8600 . ?
N1 C1 1.337(7) . ?
N12 C33 1.326(8) . ?
N12 C34 1.338(8) . ?
C22 H22 0.9300 . ?
C22 C21 1.378(7) . ?
C42 C43 1.382(7) . ?
C42 C41 1.511(6) . ?
C42 C44 1.378(7) . ?
C15 C16 1.387(6) . ?
C20 C21 1.387(7) . ?
C20 C19 1.472(6) . ?
C21 H21 0.9300 . ?
C19 C18 1.384(6) . ?
C39 C37 1.376(8) . ?
C39 C38 1.383(8) . ?
C39 C40 1.509(6) . ?
C4 C5 1.389(6) . ?
C11 H11 0.9300 . ?
C11 C10 1.372(7) . ?
C10 H10A 0.9300 . ?
C43 H43 0.9300 . ?
C43 C45 1.381(7) . ?
C17 H17 0.9300 . ?
C17 C16 1.373(8) . ?
C17 C18 1.382(7) . ?
C32 H32 0.9300 . ?
C32 C30 1.394(7) . ?
C32 C34 1.384(7) . ?
C16 H16 0.9300 . ?
C37 H37 0.9300 . ?
C37 C35 1.380(7) . ?
C18 H18 0.9300 . ?
C7 H7 0.9300 . ?
C7 C6 1.390(7) . ?
C46 H46 0.9300 . ?
C46 C44 1.394(7) . ?
C41 H41A 0.9700 . ?
C41 H41B 0.9700 . ?
C41 C40 1.497(8) . ?
C5 H5A 0.9300 . ?
C5 C6 1.372(7) . ?
C6 H6A 0.9300 . ?
C44 H44 0.9300 . ?
C13 H13 0.9300 . ?
C13 C12 1.369(8) . ?
C27 C26 1.377(8) . ?
C27 C25 1.382(8) . ?
C27 C28 1.515(7) . ?
C33 H33 0.9300 . ?
C33 C31 1.377(7) . ?
C26 H26 0.9300 . ?
C26 C24 1.374(8) . ?
C30 C31 1.371(7) . ?
C30 C29 1.510(6) . ?
C23 H23 0.9300 . ?
C23 C25 1.371(8) . ?
C24 H24 0.9300 . ?
C12 H12 0.9300 . ?
C35 H35 0.9300 . ?
C25 H25 0.9300 . ?
C36 H36 0.9300 . ?
C36 C38 1.388(7) . ?
C2 H2 0.9300 . ?
C2 C1 1.375(8) . ?
C31 H31 0.9300 . ?
C45 H45 0.9300 . ?
C34 H34 0.9300 . ?
C38 H38 0.9300 . ?
C1 H1A 0.9300 . ?
C40 H40A 0.9700 . ?
C40 H40B 0.9700 . ?
C29 H29A 0.9700 . ?
C29 H29B 0.9700 . ?
C29 C28 1.484(9) . ?
C28 H28A 0.9700 . ?
C28 H28B 0.9700 . ?

loop_
_geom_torsion_atom_site_label_1
_geom_torsion_atom_site_label_2
_geom_torsion_atom_site_label_3
_geom_torsion_atom_site_label_4
_geom_torsion
_geom_torsion_site_symmetry_1
_geom_torsion_site_symmetry_2
_geom_torsion_site_symmetry_3
_geom_torsion_site_symmetry_4
_geom_torsion_publ_flag
Fe1 N8 C15 C14 3.7(5) . . . . ?
Fe1 N8 C15 C16 -176.9(4) . . . . ?
Fe1 N8 C19 C20 -1.1(5) . . . . ?
Fe1 N8 C19 C18 178.1(4) . . . . ?
Fe1 N9 C20 C21 -179.9(3) . . . . ?
Fe1 N9 C20 C19 -0.7(5) . . . . ?
Fe1 N4 C9 C8 1.2(5) . . . . ?
Fe1 N4 C9 C10 179.9(3) . . . . ?
Fe1 N3 C8 C9 -3.0(5) . . . . ?
Fe1 N3 C8 C7 178.2(3) . . . . ?
Fe1 N3 C4 C3 1.4(5) . . . . ?
Fe1 N3 C4 C5 -178.6(3) . . . . ?
Fe1 N7 N6 C12 176.0(4) . . . . ?
Fe1 N7 C14 C15 0.2(5) . . . . ?
Fe1 N7 C14 C13 -177.0(3) . . . . ?
Fe1 N2 C3 C4 1.5(5) . . . . ?
Fe1 N2 C3 C2 -179.0(4) . . . . ?
Fe1 N2 N1 C1 178.4(4) . . . . ?
N10 N9 C20 C21 0.0(5) . . . . ?
N10 N9 C20 C19 179.2(4) . . . . ?
N10 C22 C21 C20 -0.4(6) . . . . ?
N8 C15 C16 C17 -0.9(8) . . . . ?
N8 C19 C18 C17 -1.5(8) . . . . ?
N5 N4 C9 C8 -178.5(4) . . . . ?
N5 N4 C9 C10 0.2(5) . . . . ?
N5 C11 C10 C9 0.3(6) . . . . ?
N9 N10 C22 C21 0.4(6) . . . . ?
N9 C20 C21 C22 0.3(6) . . . . ?
N9 C20 C19 N8 1.1(6) . . . . ?
N9 C20 C19 C18 -178.1(4) . . . . ?
N4 N5 C11 C10 -0.2(6) . . . . ?
N4 C9 C8 N3 1.1(6) . . . . ?
N4 C9 C8 C7 179.9(4) . . . . ?
N4 C9 C10 C11 -0.3(6) . . . . ?
N3 C8 C7 C6 0.2(7) . . . . ?
N3 C4 C5 C6 0.5(7) . . . . ?
N13 C36 C38 C39 -0.8(9) . . . . ?
N7 N6 C12 C13 0.5(6) . . . . ?
N7 C14 C15 N8 -2.4(6) . . . . ?
N7 C14 C15 C16 178.2(4) . . . . ?
N7 C14 C13 C12 -0.3(6) . . . . ?
N2 C3 C4 N3 -1.9(6) . . . . ?
N2 C3 C4 C5 178.0(4) . . . . ?
N2 C3 C2 C1 0.1(7) . . . . ?
N2 N1 C1 C2 0.9(7) . . . . ?
N6 N7 C14 C15 177.8(4) . . . . ?
N6 N7 C14 C13 0.6(5) . . . . ?
N11 C23 C25 C27 0.0(10) . . . . ?
C9 C8 C7 C6 -178.5(4) . . . . ?
C14 N7 N6 C12 -0.7(5) . . . . ?
C14 C15 C16 C17 178.4(5) . . . . ?
C14 C13 C12 N6 -0.1(6) . . . . ?
N14 C46 C44 C42 0.6(9) . . . . ?
C8 N3 C4 C3 179.5(4) . . . . ?
C8 N3 C4 C5 -0.4(7) . . . . ?
C8 C9 C10 C11 178.2(5) . . . . ?
C8 C7 C6 C5 -0.1(7) . . . . ?
C3 N2 N1 C1 -0.8(6) . . . . ?
C3 C4 C5 C6 -179.4(4) . . . . ?
C3 C2 C1 N1 -0.6(7) . . . . ?
N1 N2 C3 C4 -179.0(4) . . . . ?
N1 N2 C3 C2 0.4(6) . . . . ?
N12 C33 C31 C30 -0.9(10) . . . . ?
C22 N10 N9 Fe1 179.6(4) . . . . ?
C22 N10 N9 C20 -0.2(5) . . . . ?
C42 C43 C45 N14 -0.3(10) . . . . ?
C42 C41 C40 C39 177.1(5) . . . . ?
C15 N8 C19 C20 -179.0(4) . . . . ?
C15 N8 C19 C18 0.3(7) . . . . ?
C15 C14 C13 C12 -176.9(5) . . . . ?
C20 C19 C18 C17 177.6(5) . . . . ?
C21 C20 C19 N8 -179.8(5) . . . . ?
C21 C20 C19 C18 1.0(8) . . . . ?
C19 N8 C15 C14 -178.4(4) . . . . ?
C19 N8 C15 C16 1.0(7) . . . . ?
C19 C20 C21 C22 -178.8(5) . . . . ?
C39 C37 C35 N13 -0.1(9) . . . . ?
C4 N3 C8 C9 178.9(4) . . . . ?
C4 N3 C8 C7 0.1(7) . . . . ?
C4 C3 C2 C1 179.4(5) . . . . ?
C4 C5 C6 C7 -0.3(7) . . . . ?
C11 N5 N4 Fe1 -179.6(4) . . . . ?
C11 N5 N4 C9 0.0(5) . . . . ?
C10 C9 C8 N3 -177.3(5) . . . . ?
C10 C9 C8 C7 1.5(8) . . . . ?
C43 C42 C41 C40 145.6(6) . . . . ?
C43 C42 C44 C46 -1.0(8) . . . . ?
C32 C30 C31 C33 1.7(9) . . . . ?
C32 C30 C29 C28 48.6(9) . . . . ?
C16 C17 C18 C19 1.5(8) . . . . ?
C37 C39 C38 C36 0.6(8) . . . . ?
C37 C39 C40 C41 116.2(6) . . . . ?
C18 C17 C16 C15 -0.4(8) . . . . ?
C46 N14 C45 C43 -0.2(9) . . . . ?
C41 C42 C43 C45 -180.0(5) . . . . ?
C41 C42 C44 C46 179.9(5) . . . . ?
C44 C42 C43 C45 0.9(8) . . . . ?
C44 C42 C41 C40 -35.3(8) . . . . ?
C13 C14 C15 N8 174.0(5) . . . . ?
C13 C14 C15 C16 -5.3(8) . . . . ?
C27 C26 C24 N11 -1.9(11) . . . . ?
C33 N12 C34 C32 -0.7(9) . . . . ?
C26 C27 C25 C23 0.2(9) . . . . ?
C26 C27 C28 C29 68.7(9) . . . . ?
C30 C32 C34 N12 1.6(9) . . . . ?
C30 C29 C28 C27 176.0(5) . . . . ?
C23 N11 C24 C26 2.0(10) . . . . ?
C24 N11 C23 C25 -1.1(9) . . . . ?
C35 N13 C36 C38 0.5(9) . . . . ?
C25 C27 C26 C24 0.7(9) . . . . ?
C25 C27 C28 C29 -110.7(7) . . . . ?
C36 N13 C35 C37 0.0(8) . . . . ?
C2 C3 C4 N3 178.8(5) . . . . ?
C2 C3 C4 C5 -1.2(9) . . . . ?
C31 C30 C29 C28 -133.3(7) . . . . ?
C45 N14 C46 C44 0.0(8) . . . . ?
C34 N12 C33 C31 0.3(9) . . . . ?
C34 C32 C30 C31 -2.1(8) . . . . ?
C34 C32 C30 C29 176.1(6) . . . . ?
C38 C39 C37 C35 -0.2(8) . . . . ?
C38 C39 C40 C41 -62.8(8) . . . . ?
C40 C39 C37 C35 -179.3(5) . . . . ?
C40 C39 C38 C36 179.7(5) . . . . ?
C29 C30 C31 C33 -176.5(6) . . . . ?
C28 C27 C26 C24 -178.7(6) . . . . ?
C28 C27 C25 C23 179.6(6) . . . . ?

loop_
_exptl_oxdiff_crystal_face_indexfrac_h
_exptl_oxdiff_crystal_face_indexfrac_k
_exptl_oxdiff_crystal_face_indexfrac_l
_exptl_oxdiff_crystal_face_x
_exptl_oxdiff_crystal_face_y
_exptl_oxdiff_crystal_face_z
-6.1628 1.3536 1.8432 0.1865 0.3030 -0.9346
1.5603 9.6503 -5.4143 -0.5094 -0.8330 -0.2158
-0.0228 6.3962 8.0021 0.8518 -0.5212 -0.0519
-5.2697 6.2180 1.8989 0.2160 -0.1337 -0.9672
-3.6918 -1.7281 -6.3059 -0.6615 0.4037 -0.6320
-1.4430 -4.9773 -7.8639 -0.8332 0.5094 -0.2148
4.4891 -7.3839 -4.2368 -0.4628 0.2845 0.8395
4.6060 -0.2423 4.8575 0.5049 -0.3076 0.8065
-2.0486 -9.3882 5.4836 0.5170 0.8453 0.1348
6.1361 -1.6955 -1.6630 -0.1696 -0.2753 0.9463
